data_4089035
loop_
_publ_author_name
'Uhl, Werner'
'Willeke, Matthias'
'Hengesbach, Frank'
'Hepp, Alexander'
'Layh, Marcus'

_publ_section_title
;
 Aluminum and Gallium Hydrazides as Active Lewis Pairs: Cooperative C--H
 Bond Activation with H--C\\tb C--Ph and Pentafluorobenzene
;
_journal_issue 21
_journal_name_full Organometallics
_journal_page_first 3701
_journal_paper_doi 10.1021/acs.organomet.6b00658
_journal_volume 35
_journal_year 2016
_chemical_formula_sum 'C39 H39 Ga N2'
_chemical_formula_weight 605.44
_space_group_crystal_system monoclinic
_space_group_IT_number 14
_space_group_name_Hall '-P 2yn'
_space_group_name_H-M_alt 'P 1 21/n 1'
_atom_sites_solution_hydrogens geom
_audit_creation_method SHELXL-2014/7
_cell_angle_alpha 90
_cell_angle_beta 91.1009(11)
_cell_angle_gamma 90
_cell_formula_units_Z 4
_cell_length_a 11.6237(2)
_cell_length_b 16.6509(3)
_cell_length_c 16.7153(4)
_cell_measurement_reflns_used 9963
_cell_measurement_temperature 100(2)
_cell_measurement_theta_max 30.010
_cell_measurement_theta_min 3.217
_cell_volume 3234.57(11)
_computing_cell_refinement 'Bruker SAINT+'
_computing_data_collection 'Bruker SMART'
_computing_data_reduction 'Bruker SHELXTL'
_computing_molecular_graphics 'Bruker SHELXTL'
_computing_publication_material 'Bruker SHELXTL'
_computing_structure_refinement 'SHELXL-2014 (Sheldrick, 2014)'
_computing_structure_solution 'SHELXS-2014 (Sheldrick, 2014)'
_diffrn_ambient_temperature 100(2)
_diffrn_measured_fraction_theta_full 0.996
_diffrn_measured_fraction_theta_max 0.997
_diffrn_measurement_device_type 'CCD area detector'
_diffrn_measurement_method 'omega scans'
_diffrn_radiation_type MoK\a
_diffrn_radiation_wavelength 0.71073
_diffrn_reflns_av_R_equivalents 0.0269
_diffrn_reflns_av_unetI/netI 0.0185
_diffrn_reflns_Laue_measured_fraction_full 0.996
_diffrn_reflns_Laue_measured_fraction_max 0.997
_diffrn_reflns_limit_h_max 16
_diffrn_reflns_limit_h_min -16
_diffrn_reflns_limit_k_max 23
_diffrn_reflns_limit_k_min -23
_diffrn_reflns_limit_l_max 23
_diffrn_reflns_limit_l_min -23
_diffrn_reflns_number 56476
_diffrn_reflns_point_group_measured_fraction_full 0.996
_diffrn_reflns_point_group_measured_fraction_max 0.997
_diffrn_reflns_theta_full 25.242
_diffrn_reflns_theta_max 30.042
_diffrn_reflns_theta_min 2.727
_diffrn_source microsource
_exptl_absorpt_coefficient_mu 0.880
_exptl_absorpt_correction_T_max 0.746
_exptl_absorpt_correction_T_min 0.6826
_exptl_absorpt_correction_type empirical
_exptl_absorpt_process_details SADABS
_exptl_crystal_colour colourless
_exptl_crystal_density_diffrn 1.243
_exptl_crystal_description plate
_exptl_crystal_F_000 1272
_exptl_crystal_size_max 0.300
_exptl_crystal_size_mid 0.250
_exptl_crystal_size_min 0.030
_refine_diff_density_max 0.649
_refine_diff_density_min -0.288
_refine_diff_density_rms 0.052
_refine_ls_extinction_method none
_refine_ls_goodness_of_fit_ref 1.081
_refine_ls_hydrogen_treatment constr
_refine_ls_matrix_type full
_refine_ls_number_parameters 489
_refine_ls_number_reflns 9459
_refine_ls_number_restraints 246
_refine_ls_restrained_S_all 1.079
_refine_ls_R_factor_all 0.0368
_refine_ls_R_factor_gt 0.0314
_refine_ls_shift/su_max 0.000
_refine_ls_shift/su_mean 0.000
_refine_ls_structure_factor_coef Fsqd
_refine_ls_weighting_details 'w=1/[\s^2^(Fo^2^)+(0.0351P)^2^+1.5242P] where P=(Fo^2^+2Fc^2^)/3'
_refine_ls_weighting_scheme calc
_refine_ls_wR_factor_gt 0.0788
_refine_ls_wR_factor_ref 0.0812
_reflns_Friedel_coverage 0.000
_reflns_number_gt 8358
_reflns_number_total 9459
_reflns_threshold_expression 'I > 2\s(I)'
_cod_data_source_file om6b00658_si_001.cif
_cod_data_source_block sad_(compound_6b)
_cod_original_sg_symbol_H-M 'P 21/n'
_cod_database_code 4089035
_shelx_shelxl_version_number 2014/7
_shelx_space_group_comment
;
The symmetry employed for this shelxl refinement is uniquely defined
by the following loop, which should always be used as a source of
symmetry information in preference to the above space-group names.
They are only intended as comments.
;
_shelx_estimated_absorpt_t_min 0.778
_shelx_estimated_absorpt_t_max 0.974

loop_
_space_group_symop_operation_xyz
'x, y, z'
'-x+1/2, y+1/2, -z+1/2'
'-x, -y, -z'
'x-1/2, -y-1/2, z-1/2'

loop_
_atom_site_label
_atom_site_type_symbol
_atom_site_fract_x
_atom_site_fract_y
_atom_site_fract_z
_atom_site_U_iso_or_equiv
_atom_site_adp_type
_atom_site_occupancy
_atom_site_site_symmetry_order
_atom_site_calc_flag
_atom_site_refinement_flags_posn
_atom_site_refinement_flags_adp
_atom_site_refinement_flags_occupancy
_atom_site_disorder_assembly
_atom_site_disorder_group
N1 N 0.60688(9) 0.50008(6) 0.19335(6) 0.0188(2) Uani 1 1 d . . . . .
C1 C 0.70130(11) 0.46842(7) 0.16910(7) 0.0205(2) Uani 1 1 d . . . . .
C11 C 0.71058(14) 0.38729(8) 0.12997(9) 0.0274(3) Uani 1 1 d . . . . .
H11 H 0.6348 0.3589 0.1302 0.033 Uiso 1 1 calc R U . . .
C12 C 0.74885(15) 0.40298(9) 0.04311(9) 0.0324(3) Uani 1 1 d . . . . .
H12A H 0.7563 0.3513 0.0145 0.039 Uiso 1 1 calc R U . . .
H12B H 0.6900 0.4357 0.0146 0.039 Uiso 1 1 calc R U . . .
C13 C 0.86407(14) 0.44704(9) 0.04364(9) 0.0306(3) Uani 1 1 d . . . . .
H13 H 0.8883 0.4563 -0.0127 0.037 Uiso 1 1 calc R U . . .
C14 C 0.95525(15) 0.39649(10) 0.08758(10) 0.0375(4) Uani 1 1 d . . . . .
H14A H 1.0300 0.4249 0.0877 0.045 Uiso 1 1 calc R U . . .
H14B H 0.9648 0.3445 0.0597 0.045 Uiso 1 1 calc R U . . .
C15 C 0.91831(14) 0.38159(9) 0.17399(10) 0.0343(3) Uani 1 1 d . . . . .
H15 H 0.9780 0.3486 0.2026 0.041 Uiso 1 1 calc R U . . .
C16 C 0.90439(13) 0.46221(9) 0.21705(9) 0.0296(3) Uani 1 1 d . . . . .
H16A H 0.9789 0.4910 0.2187 0.036 Uiso 1 1 calc R U . . .
H16B H 0.8804 0.4527 0.2728 0.036 Uiso 1 1 calc R U . . .
C17 C 0.81333(11) 0.51386(8) 0.17289(8) 0.0207(2) Uani 1 1 d . . . . .
H17 H 0.8032 0.5663 0.2010 0.025 Uiso 1 1 calc R U . . .
C18 C 0.85113(12) 0.52784(8) 0.08601(8) 0.0253(3) Uani 1 1 d . . . . .
H18A H 0.7930 0.5610 0.0572 0.030 Uiso 1 1 calc R U . . .
H18B H 0.9254 0.5570 0.0860 0.030 Uiso 1 1 calc R U . . .
C19 C 0.80318(15) 0.33743(9) 0.17410(9) 0.0336(3) Uani 1 1 d . . . . .
H19A H 0.7797 0.3279 0.2299 0.040 Uiso 1 1 calc R U . . .
H19B H 0.8113 0.2847 0.1475 0.040 Uiso 1 1 calc R U . . .
N2 N 0.50780(9) 0.44777(7) 0.18732(7) 0.0233(2) Uani 1 1 d . . . . .
C21 C 0.45317(12) 0.44261(9) 0.26545(9) 0.0289(3) Uani 1 1 d . . . . .
H21A H 0.4260 0.4964 0.2819 0.035 Uiso 1 1 calc R U . . .
H21B H 0.5095 0.4232 0.3062 0.035 Uiso 1 1 calc R U . . .
C22 C 0.35206(14) 0.38481(11) 0.25914(14) 0.0457(5) Uani 1 1 d . . . . .
H22A H 0.3806 0.3303 0.2465 0.055 Uiso 1 1 calc R U . . .
H22B H 0.3130 0.3823 0.3112 0.055 Uiso 1 1 calc R U . . .
C23 C 0.26672(14) 0.41158(12) 0.19450(14) 0.0507(5) Uani 1 1 d . . . . .
H23A H 0.2034 0.3720 0.1895 0.061 Uiso 1 1 calc R U . . .
H23B H 0.2332 0.4641 0.2090 0.061 Uiso 1 1 calc R U . . .
C24 C 0.32805(16) 0.41853(12) 0.11598(13) 0.0479(5) Uani 1 1 d . . . . .
H24A H 0.2735 0.4380 0.0741 0.057 Uiso 1 1 calc R U . . .
H24B H 0.3559 0.3649 0.0997 0.057 Uiso 1 1 calc R U . . .
C25 C 0.42965(13) 0.47618(9) 0.12297(9) 0.0309(3) Uani 1 1 d . . . . .
H25A H 0.4708 0.4782 0.0717 0.037 Uiso 1 1 calc R U . . .
H25B H 0.4020 0.5309 0.1354 0.037 Uiso 1 1 calc R U . . .
Ga1 Ga 0.59463(2) 0.61624(2) 0.23550(2) 0.01759(4) Uani 1 1 d . . . . .
C3 C 0.67895(11) 0.61088(8) 0.33669(8) 0.0218(2) Uani 1 1 d . . . . .
C31 C 0.73568(13) 0.61259(9) 0.39765(9) 0.0284(3) Uani 1 1 d D . . . .
C32 C 0.8085(12) 0.6133(6) 0.4683(7) 0.0286(18) Uani 0.473(3) 1 d D U P A 1
C33 C 0.8936(4) 0.5567(3) 0.4833(3) 0.0606(14) Uani 0.473(3) 1 d D U P A 1
H33 H 0.9023 0.5117 0.4480 0.073 Uiso 0.473(3) 1 calc R U P A 1
C34 C 0.9662(4) 0.5655(3) 0.5497(3) 0.0705(17) Uani 0.473(3) 1 d D U P A 1
H34 H 1.0238 0.5256 0.5611 0.085 Uiso 0.473(3) 1 calc R U P A 1
C35 C 0.9561(9) 0.6314(5) 0.5994(6) 0.0460(18) Uani 0.473(3) 1 d D U P A 1
H35 H 1.0099 0.6397 0.6429 0.055 Uiso 0.473(3) 1 calc R U P A 1
C36 C 0.8678(4) 0.6848(2) 0.5856(2) 0.0400(9) Uani 0.473(3) 1 d D U P A 1
H36 H 0.8577 0.7291 0.6215 0.048 Uiso 0.473(3) 1 calc R U P A 1
C37 C 0.7930(3) 0.6757(2) 0.52059(19) 0.0334(8) Uani 0.473(3) 1 d D U P A 1
H37 H 0.7308 0.7129 0.5122 0.040 Uiso 0.473(3) 1 calc R U P A 1
C32A C 0.8051(12) 0.6268(5) 0.4706(7) 0.0319(19) Uani 0.527(3) 1 d D . P A 2
C33A C 0.8101(3) 0.5711(3) 0.5323(2) 0.0499(10) Uani 0.527(3) 1 d D . P A 2
H33A H 0.7644 0.5231 0.5285 0.060 Uiso 0.527(3) 1 calc R U P A 2
C34A C 0.8808(4) 0.5836(3) 0.6001(2) 0.0578(12) Uani 0.527(3) 1 d D . P A 2
H34A H 0.8851 0.5439 0.6417 0.069 Uiso 0.527(3) 1 calc R U P A 2
C35A C 0.9429(9) 0.6521(5) 0.6062(6) 0.054(2) Uani 0.527(3) 1 d D . P A 2
H35A H 0.9906 0.6609 0.6529 0.065 Uiso 0.527(3) 1 calc R U P A 2
C36A C 0.9391(4) 0.7088(3) 0.5477(3) 0.0654(15) Uani 0.527(3) 1 d D . P A 2
H36A H 0.9836 0.7571 0.5531 0.079 Uiso 0.527(3) 1 calc R U P A 2
C37A C 0.8704(4) 0.6960(2) 0.4803(2) 0.0514(11) Uani 0.527(3) 1 d D . P A 2
H37A H 0.8678 0.7362 0.4391 0.062 Uiso 0.527(3) 1 calc R U P A 2
C4 C 0.66805(12) 0.68367(8) 0.15646(8) 0.0241(3) Uani 1 1 d . . . . .
C41 C 0.71721(12) 0.72907(8) 0.11244(8) 0.0238(2) Uani 1 1 d D . . . .
C42 C 0.78146(11) 0.78223(8) 0.06221(8) 0.0219(2) Uani 1 1 d D . . . .
C43 C 0.79748(14) 0.86248(9) 0.08307(10) 0.0339(3) Uani 1 1 d D . . . .
H43 H 0.7613 0.8834 0.1291 0.041 Uiso 1 1 calc R U . . .
C44 C 0.86557(17) 0.91200(10) 0.03732(12) 0.0445(4) Uani 1 1 d D . . . .
H44 H 0.8763 0.9665 0.0524 0.053 Uiso 1 1 calc R U . . .
C45 C 0.91801(16) 0.88279(10) -0.03003(12) 0.0426(4) Uani 1 1 d D . . . .
H45 H 0.9653 0.9169 -0.0610 0.051 Uiso 1 1 calc R U . . .
C46 C 0.90134(16) 0.80357(10) -0.05229(10) 0.0389(4) Uani 1 1 d D . . . .
H46 H 0.9365 0.7834 -0.0990 0.047 Uiso 1 1 calc R U . . .
C47 C 0.83366(13) 0.75351(9) -0.00681(8) 0.0298(3) Uani 1 1 d D . . . .
H47 H 0.8226 0.6992 -0.0226 0.036 Uiso 1 1 calc R U . . .
C5 C 0.43259(12) 0.64143(9) 0.24183(9) 0.0279(3) Uani 1 1 d . . . . .
C51 C 0.33081(13) 0.65375(9) 0.24201(10) 0.0339(3) Uani 1 1 d D . . . .
C52 C 0.2047(5) 0.6627(6) 0.2501(5) 0.0279(12) Uani 0.591(13) 1 d D U P B 3
C53 C 0.1382(4) 0.6753(3) 0.1803(4) 0.0358(10) Uani 0.591(13) 1 d D U P B 3
H53 H 0.1747 0.6744 0.1293 0.043 Uiso 0.591(13) 1 calc R U P B 3
C54 C 0.0203(4) 0.6891(4) 0.1837(5) 0.0438(14) Uani 0.591(13) 1 d D U P B 3
H54 H -0.0236 0.6984 0.1353 0.053 Uiso 0.591(13) 1 calc R U P B 3
C55 C -0.0334(4) 0.6893(4) 0.2561(6) 0.0519(15) Uani 0.591(13) 1 d D U P B 3
H55 H -0.1150 0.6977 0.2584 0.062 Uiso 0.591(13) 1 calc R U P B 3
C56 C 0.0298(3) 0.6775(4) 0.3255(5) 0.0571(14) Uani 0.591(13) 1 d D U P B 3
H56 H -0.0079 0.6783 0.3761 0.069 Uiso 0.591(13) 1 calc R U P B 3
C57 C 0.1478(4) 0.6646(4) 0.3229(4) 0.0424(11) Uani 0.591(13) 1 d D U P B 3
H57 H 0.1908 0.6568 0.3719 0.051 Uiso 0.591(13) 1 calc R U P B 3
C52A C 0.2137(8) 0.6702(9) 0.2282(6) 0.032(2) Uani 0.409(13) 1 d D . P B 4
C53A C 0.1662(7) 0.6992(6) 0.1576(5) 0.0389(17) Uani 0.409(13) 1 d D . P B 4
H53A H 0.2141 0.7115 0.1131 0.047 Uiso 0.409(13) 1 calc R U P B 4
C54A C 0.0483(7) 0.7104(6) 0.1519(6) 0.050(2) Uani 0.409(13) 1 d D . P B 4
H54A H 0.0139 0.7308 0.1034 0.060 Uiso 0.409(13) 1 calc R U P B 4
C55A C -0.0185(7) 0.6925(5) 0.2152(7) 0.048(2) Uani 0.409(13) 1 d D . P B 4
H55A H -0.0996 0.7030 0.2116 0.058 Uiso 0.409(13) 1 calc R U P B 4
C56A C 0.0269(4) 0.6597(4) 0.2840(7) 0.052(2) Uani 0.409(13) 1 d D . P B 4
H56A H -0.0227 0.6450 0.3269 0.062 Uiso 0.409(13) 1 calc R U P B 4
C57A C 0.1463(5) 0.6477(4) 0.2915(7) 0.0415(17) Uani 0.409(13) 1 d D . P B 4
H57A H 0.1799 0.6246 0.3391 0.050 Uiso 0.409(13) 1 calc R U P B 4

loop_
_atom_site_aniso_label
_atom_site_aniso_U_11
_atom_site_aniso_U_22
_atom_site_aniso_U_33
_atom_site_aniso_U_23
_atom_site_aniso_U_13
_atom_site_aniso_U_12
N1 0.0185(5) 0.0175(5) 0.0204(5) -0.0004(4) -0.0001(4) -0.0031(4)
C1 0.0257(6) 0.0168(5) 0.0192(5) 0.0002(4) 0.0027(4) -0.0007(4)
C11 0.0375(8) 0.0168(6) 0.0283(7) -0.0038(5) 0.0079(6) -0.0007(5)
C12 0.0491(9) 0.0234(6) 0.0249(7) -0.0054(5) 0.0054(6) 0.0021(6)
C13 0.0424(8) 0.0259(7) 0.0241(6) 0.0014(5) 0.0134(6) 0.0066(6)
C14 0.0416(9) 0.0312(8) 0.0405(8) 0.0042(6) 0.0188(7) 0.0148(6)
C15 0.0373(8) 0.0310(7) 0.0347(8) 0.0085(6) 0.0068(6) 0.0153(6)
C16 0.0265(7) 0.0331(7) 0.0293(7) 0.0047(6) 0.0010(5) 0.0071(6)
C17 0.0194(5) 0.0203(5) 0.0226(6) 0.0003(5) 0.0045(4) 0.0017(4)
C18 0.0282(7) 0.0219(6) 0.0260(6) 0.0031(5) 0.0078(5) 0.0022(5)
C19 0.0498(9) 0.0203(6) 0.0310(7) 0.0052(5) 0.0121(6) 0.0090(6)
N2 0.0199(5) 0.0209(5) 0.0290(6) 0.0019(4) -0.0041(4) -0.0065(4)
C21 0.0214(6) 0.0321(7) 0.0332(7) 0.0146(6) 0.0003(5) -0.0021(5)
C22 0.0246(7) 0.0375(9) 0.0750(13) 0.0259(9) 0.0004(8) -0.0071(6)
C23 0.0230(7) 0.0440(10) 0.0845(15) 0.0151(10) -0.0117(8) -0.0118(7)
C24 0.0359(9) 0.0438(10) 0.0630(12) -0.0027(9) -0.0242(8) -0.0112(7)
C25 0.0325(7) 0.0326(7) 0.0271(7) 0.0004(6) -0.0112(6) -0.0059(6)
Ga1 0.01762(7) 0.01662(7) 0.01858(7) -0.00012(5) 0.00179(5) 0.00080(5)
C3 0.0212(6) 0.0215(6) 0.0228(6) -0.0015(5) 0.0034(5) 0.0003(5)
C31 0.0258(7) 0.0310(7) 0.0285(7) -0.0007(6) 0.0015(5) 0.0007(5)
C32 0.027(4) 0.030(3) 0.029(3) -0.003(2) -0.001(2) -0.003(2)
C33 0.062(3) 0.060(3) 0.059(3) -0.025(2) -0.029(2) 0.030(2)
C34 0.065(3) 0.075(3) 0.070(3) -0.022(3) -0.040(3) 0.041(3)
C35 0.039(3) 0.060(4) 0.038(3) 0.000(3) -0.017(2) 0.009(3)
C36 0.049(2) 0.0402(19) 0.0307(17) -0.0081(14) -0.0096(16) 0.0013(17)
C37 0.0374(18) 0.0326(16) 0.0299(16) -0.0010(13) -0.0056(13) 0.0048(13)
C32A 0.027(3) 0.040(4) 0.028(3) -0.002(2) -0.0047(18) 0.013(3)
C33A 0.051(2) 0.067(3) 0.0310(16) 0.0049(16) -0.0073(14) -0.0133(18)
C34A 0.054(2) 0.092(3) 0.0269(16) 0.0064(19) -0.0084(15) 0.001(2)
C35A 0.044(3) 0.073(5) 0.045(3) -0.020(3) -0.022(2) 0.018(3)
C36A 0.067(3) 0.047(2) 0.080(3) -0.020(2) -0.050(3) 0.009(2)
C37A 0.059(2) 0.0311(16) 0.063(2) -0.0078(16) -0.038(2) 0.0060(15)
C4 0.0277(6) 0.0194(6) 0.0252(6) 0.0001(5) 0.0026(5) 0.0018(5)
C41 0.0263(6) 0.0204(6) 0.0248(6) -0.0005(5) 0.0004(5) 0.0015(5)
C42 0.0210(6) 0.0225(6) 0.0223(6) 0.0013(5) 0.0005(5) 0.0006(5)
C43 0.0416(8) 0.0253(7) 0.0354(8) -0.0055(6) 0.0152(6) -0.0043(6)
C44 0.0551(11) 0.0267(7) 0.0526(10) -0.0082(7) 0.0218(9) -0.0129(7)
C45 0.0452(10) 0.0341(8) 0.0493(10) 0.0040(7) 0.0233(8) -0.0066(7)
C46 0.0514(10) 0.0333(8) 0.0327(8) 0.0043(6) 0.0189(7) 0.0077(7)
C47 0.0419(8) 0.0217(6) 0.0259(7) -0.0004(5) 0.0057(6) 0.0038(6)
C5 0.0255(6) 0.0279(7) 0.0302(7) -0.0025(6) -0.0020(5) 0.0060(5)
C51 0.0289(7) 0.0264(7) 0.0460(9) -0.0076(6) -0.0094(6) 0.0068(6)
C52 0.0164(16) 0.0203(18) 0.047(3) 0.000(3) -0.0051(17) 0.0011(12)
C53 0.0270(17) 0.0311(19) 0.049(2) -0.0141(16) -0.0081(15) 0.0018(13)
C54 0.024(3) 0.036(2) 0.071(4) -0.016(2) -0.016(2) 0.003(2)
C55 0.0123(14) 0.045(2) 0.099(4) -0.017(3) 0.003(2) -0.0008(13)
C56 0.0252(16) 0.069(3) 0.078(3) -0.007(3) 0.0166(18) -0.0082(16)
C57 0.0239(15) 0.047(3) 0.056(3) 0.001(2) 0.0072(17) -0.0067(15)
C52A 0.031(3) 0.021(4) 0.045(5) -0.008(4) -0.007(3) 0.003(2)
C53A 0.029(3) 0.044(4) 0.044(3) -0.024(3) -0.016(2) 0.012(2)
C54A 0.036(4) 0.044(4) 0.069(5) -0.026(3) -0.030(3) 0.009(3)
C55A 0.020(4) 0.043(3) 0.082(7) -0.015(5) -0.007(4) 0.000(3)
C56A 0.021(2) 0.042(3) 0.093(6) -0.012(3) 0.008(3) -0.0046(19)
C57A 0.023(2) 0.034(3) 0.067(5) -0.004(3) 0.000(3) -0.0020(19)

loop_
_atom_type_symbol
_atom_type_description
_atom_type_scat_dispersion_real
_atom_type_scat_dispersion_imag
_atom_type_scat_source
C C 0.0033 0.0016 'International Tables Vol C Tables 4.2.6.8 and 6.1.1.4'
H H 0.0000 0.0000 'International Tables Vol C Tables 4.2.6.8 and 6.1.1.4'
N N 0.0061 0.0033 'International Tables Vol C Tables 4.2.6.8 and 6.1.1.4'
Ga Ga 0.2307 1.6083 'International Tables Vol C Tables 4.2.6.8 and 6.1.1.4'

loop_
_geom_angle_atom_site_label_1
_geom_angle_atom_site_label_2
_geom_angle_atom_site_label_3
_geom_angle
C1 N1 N2 114.41(10)
C1 N1 Ga1 123.70(9)
N2 N1 Ga1 121.87(8)
N1 C1 C11 124.87(12)
N1 C1 C17 121.44(11)
C11 C1 C17 113.57(11)
C1 C11 C19 109.36(12)
C1 C11 C12 106.27(11)
C19 C11 C12 109.27(12)
C1 C11 H11 110.6
C19 C11 H11 110.6
C12 C11 H11 110.6
C13 C12 C11 110.08(12)
C13 C12 H12A 109.6
C11 C12 H12A 109.6
C13 C12 H12B 109.6
C11 C12 H12B 109.6
H12A C12 H12B 108.2
C12 C13 C18 109.35(12)
C12 C13 C14 109.74(13)
C18 C13 C14 109.58(13)
C12 C13 H13 109.4
C18 C13 H13 109.4
C14 C13 H13 109.4
C13 C14 C15 109.68(12)
C13 C14 H14A 109.7
C15 C14 H14A 109.7
C13 C14 H14B 109.7
C15 C14 H14B 109.7
H14A C14 H14B 108.2
C19 C15 C16 108.70(12)
C19 C15 C14 109.88(15)
C16 C15 C14 109.53(13)
C19 C15 H15 109.6
C16 C15 H15 109.6
C14 C15 H15 109.6
C15 C16 C17 109.96(12)
C15 C16 H16A 109.7
C17 C16 H16A 109.7
C15 C16 H16B 109.7
C17 C16 H16B 109.7
H16A C16 H16B 108.2
C1 C17 C16 108.97(11)
C1 C17 C18 107.32(11)
C16 C17 C18 109.25(11)
C1 C17 H17 110.4
C16 C17 H17 110.4
C18 C17 H17 110.4
C13 C18 C17 109.60(11)
C13 C18 H18A 109.7
C17 C18 H18A 109.7
C13 C18 H18B 109.7
C17 C18 H18B 109.7
H18A C18 H18B 108.2
C15 C19 C11 110.18(12)
C15 C19 H19A 109.6
C11 C19 H19A 109.6
C15 C19 H19B 109.6
C11 C19 H19B 109.6
H19A C19 H19B 108.1
N1 N2 C21 109.35(10)
N1 N2 C25 109.68(10)
C21 N2 C25 113.46(11)
N2 C21 C22 108.83(14)
N2 C21 H21A 109.9
C22 C21 H21A 109.9
N2 C21 H21B 109.9
C22 C21 H21B 109.9
H21A C21 H21B 108.3
C23 C22 C21 110.89(13)
C23 C22 H22A 109.5
C21 C22 H22A 109.5
C23 C22 H22B 109.5
C21 C22 H22B 109.5
H22A C22 H22B 108.0
C24 C23 C22 109.14(15)
C24 C23 H23A 109.9
C22 C23 H23A 109.9
C24 C23 H23B 109.9
C22 C23 H23B 109.9
H23A C23 H23B 108.3
C23 C24 C25 111.08(15)
C23 C24 H24A 109.4
C25 C24 H24A 109.4
C23 C24 H24B 109.4
C25 C24 H24B 109.4
H24A C24 H24B 108.0
N2 C25 C24 108.65(13)
N2 C25 H25A 110.0
C24 C25 H25A 110.0
N2 C25 H25B 110.0
C24 C25 H25B 110.0
H25A C25 H25B 108.3
C5 Ga1 C3 115.99(6)
C5 Ga1 C4 110.65(6)
C3 Ga1 C4 113.46(6)
C5 Ga1 N1 107.18(5)
C3 Ga1 N1 102.55(5)
C4 Ga1 N1 105.97(5)
C31 C3 Ga1 175.09(12)
C3 C31 C32 177.1(7)
C3 C31 C32A 172.0(4)
C37 C32 C33 120.1(6)
C37 C32 C31 116.5(7)
C33 C32 C31 123.3(8)
C32 C33 C34 119.5(5)
C32 C33 H33 120.2
C34 C33 H33 120.2
C35 C34 C33 120.5(5)
C35 C34 H34 119.8
C33 C34 H34 119.8
C36 C35 C34 118.9(7)
C36 C35 H35 120.6
C34 C35 H35 120.6
C35 C36 C37 121.1(5)
C35 C36 H36 119.5
C37 C36 H36 119.5
C32 C37 C36 119.6(5)
C32 C37 H37 120.2
C36 C37 H37 120.2
C37A C32A C33A 117.0(5)
C37A C32A C31 121.4(8)
C33A C32A C31 121.6(8)
C32A C33A C34A 121.1(5)
C32A C33A H33A 119.4
C34A C33A H33A 119.4
C35A C34A C33A 119.3(5)
C35A C34A H34A 120.3
C33A C34A H34A 120.3
C34A C35A C36A 121.4(7)
C34A C35A H35A 119.3
C36A C35A H35A 119.3
C35A C36A C37A 119.3(5)
C35A C36A H36A 120.4
C37A C36A H36A 120.4
C36A C37A C32A 121.8(5)
C36A C37A H37A 119.1
C32A C37A H37A 119.1
C41 C4 Ga1 174.75(12)
C4 C41 C42 176.95(15)
C43 C42 C47 118.48(13)
C43 C42 C41 120.83(12)
C47 C42 C41 120.63(12)
C44 C43 C42 120.57(14)
C44 C43 H43 119.7
C42 C43 H43 119.7
C45 C44 C43 120.49(15)
C45 C44 H44 119.8
C43 C44 H44 119.8
C44 C45 C46 119.61(15)
C44 C45 H45 120.2
C46 C45 H45 120.2
C45 C46 C47 120.33(14)
C45 C46 H46 119.8
C47 C46 H46 119.8
C46 C47 C42 120.50(13)
C46 C47 H47 119.7
C42 C47 H47 119.7
C51 C5 Ga1 175.97(14)
C5 C51 C52A 170.2(5)
C5 C51 C52 173.5(3)
C57 C52 C53 117.3(4)
C57 C52 C51 124.6(5)
C53 C52 C51 117.9(5)
C54 C53 C52 121.2(5)
C54 C53 H53 119.4
C52 C53 H53 119.4
C55 C54 C53 120.1(5)
C55 C54 H54 120.0
C53 C54 H54 120.0
C54 C55 C56 120.0(4)
C54 C55 H55 120.0
C56 C55 H55 120.0
C55 C56 C57 120.4(4)
C55 C56 H56 119.8
C57 C56 H56 119.8
C56 C57 C52 121.0(5)
C56 C57 H57 119.5
C52 C57 H57 119.5
C57A C52A C53A 121.8(7)
C57A C52A C51 112.6(7)
C53A C52A C51 125.5(7)
C52A C53A C54A 119.0(7)
C52A C53A H53A 120.5
C54A C53A H53A 120.5
C55A C54A C53A 119.8(7)
C55A C54A H54A 120.1
C53A C54A H54A 120.1
C54A C55A C56A 121.7(6)
C54A C55A H55A 119.2
C56A C55A H55A 119.2
C55A C56A C57A 119.7(6)
C55A C56A H56A 120.1
C57A C56A H56A 120.1
C52A C57A C56A 117.8(7)
C52A C57A H57A 121.1
C56A C57A H57A 121.1

loop_
_geom_bond_atom_site_label_1
_geom_bond_atom_site_label_2
_geom_bond_distance
N1 C1 1.2899(17)
N1 N2 1.4460(14)
N1 Ga1 2.0644(10)
C1 C11 1.5056(18)
C1 C17 1.5064(18)
C11 C19 1.537(2)
C11 C12 1.549(2)
C11 H11 1.0000
C12 C13 1.527(2)
C12 H12A 0.9900
C12 H12B 0.9900
C13 C18 1.529(2)
C13 C14 1.530(2)
C13 H13 1.0000
C14 C15 1.535(2)
C14 H14A 0.9900
C14 H14B 0.9900
C15 C19 1.527(2)
C15 C16 1.533(2)
C15 H15 1.0000
C16 C17 1.5410(18)
C16 H16A 0.9900
C16 H16B 0.9900
C17 C18 1.5430(18)
C17 H17 1.0000
C18 H18A 0.9900
C18 H18B 0.9900
C19 H19A 0.9900
C19 H19B 0.9900
N2 C21 1.4656(18)
N2 C25 1.4726(17)
C21 C22 1.521(2)
C21 H21A 0.9900
C21 H21B 0.9900
C22 C23 1.520(3)
C22 H22A 0.9900
C22 H22B 0.9900
C23 C24 1.510(3)
C23 H23A 0.9900
C23 H23B 0.9900
C24 C25 1.525(2)
C24 H24A 0.9900
C24 H24B 0.9900
C25 H25A 0.9900
C25 H25B 0.9900
Ga1 C5 1.9345(14)
Ga1 C3 1.9406(14)
Ga1 C4 1.9436(14)
C3 C31 1.203(2)
C31 C32 1.440(8)
C31 C32A 1.469(7)
C32 C37 1.372(11)
C32 C33 1.386(11)
C33 C34 1.389(5)
C33 H33 0.9600
C34 C35 1.383(9)
C34 H34 0.9600
C35 C36 1.374(9)
C35 H35 0.9600
C36 C37 1.386(4)
C36 H36 0.9600
C37 H37 0.9600
C32A C37A 1.387(11)
C32A C33A 1.388(11)
C33A C34A 1.401(5)
C33A H33A 0.9600
C34A C35A 1.353(10)
C34A H34A 0.9600
C35A C36A 1.359(10)
C35A H35A 0.9600
C36A C37A 1.386(4)
C36A H36A 0.9600
C37A H37A 0.9600
C4 C41 1.2065(19)
C41 C42 1.4388(18)
C42 C43 1.3925(19)
C42 C47 1.3982(18)
C43 C44 1.384(2)
C43 H43 0.9500
C44 C45 1.379(2)
C44 H44 0.9500
C45 C46 1.383(2)
C45 H45 0.9500
C46 C47 1.384(2)
C46 H46 0.9500
C47 H47 0.9500
C5 C51 1.201(2)
C51 C52A 1.403(9)
C51 C52 1.483(6)
C52 C57 1.396(6)
C52 C53 1.403(6)
C53 C54 1.391(6)
C53 H53 0.9600
C54 C55 1.373(6)
C54 H54 0.9600
C55 C56 1.375(7)
C55 H55 0.9600
C56 C57 1.390(5)
C56 H56 0.9600
C57 H57 0.9600
C52A C57A 1.381(9)
C52A C53A 1.381(8)
C53A C54A 1.383(7)
C53A H53A 0.9600
C54A C55A 1.357(8)
C54A H54A 0.9600
C55A C56A 1.369(9)
C55A H55A 0.9600
C56A C57A 1.406(7)
C56A H56A 0.9600
C57A H57A 0.9600

loop_
_geom_torsion_atom_site_label_1
_geom_torsion_atom_site_label_2
_geom_torsion_atom_site_label_3
_geom_torsion_atom_site_label_4
_geom_torsion
N2 N1 C1 C11 5.74(18)
Ga1 N1 C1 C11 -173.11(10)
N2 N1 C1 C17 -178.61(11)
Ga1 N1 C1 C17 2.54(17)
N1 C1 C11 C19 -127.64(14)
C17 C1 C11 C19 56.41(15)
N1 C1 C11 C12 114.53(15)
C17 C1 C11 C12 -61.42(15)
C1 C11 C12 C13 59.35(15)
C19 C11 C12 C13 -58.55(15)
C11 C12 C13 C18 -60.82(15)
C11 C12 C13 C14 59.41(15)
C12 C13 C14 C15 -59.70(17)
C18 C13 C14 C15 60.39(17)
C13 C14 C15 C19 59.61(17)
C13 C14 C15 C16 -59.74(18)
C19 C15 C16 C17 -60.83(15)
C14 C15 C16 C17 59.24(17)
N1 C1 C17 C16 127.27(13)
C11 C1 C17 C16 -56.62(14)
N1 C1 C17 C18 -114.54(13)
C11 C1 C17 C18 61.57(14)
C15 C16 C17 C1 57.96(15)
C15 C16 C17 C18 -59.01(15)
C12 C13 C18 C17 60.05(15)
C14 C13 C18 C17 -60.28(15)
C1 C17 C18 C13 -58.60(14)
C16 C17 C18 C13 59.41(15)
C16 C15 C19 C11 60.52(16)
C14 C15 C19 C11 -59.33(15)
C1 C11 C19 C15 -57.50(15)
C12 C11 C19 C15 58.44(16)
C1 N1 N2 C21 126.00(12)
Ga1 N1 N2 C21 -55.13(12)
C1 N1 N2 C25 -109.00(13)
Ga1 N1 N2 C25 69.87(13)
N1 N2 C21 C22 -177.72(11)
C25 N2 C21 C22 59.49(16)
N2 C21 C22 C23 -57.3(2)
C21 C22 C23 C24 56.9(2)
C22 C23 C24 C25 -56.9(2)
N1 N2 C25 C24 178.13(13)
C21 N2 C25 C24 -59.27(17)
C23 C24 C25 N2 57.14(19)
C37 C32 C33 C34 -2.8(17)
C31 C32 C33 C34 174.7(9)
C32 C33 C34 C35 -1.8(13)
C33 C34 C35 C36 4.8(13)
C34 C35 C36 C37 -3.3(13)
C33 C32 C37 C36 4.3(16)
C31 C32 C37 C36 -173.4(7)
C35 C36 C37 C32 -1.2(11)
C37A C32A C33A C34A -1.8(15)
C31 C32A C33A C34A 177.0(8)
C32A C33A C34A C35A 1.7(11)
C33A C34A C35A C36A -0.7(11)
C34A C35A C36A C37A -0.1(11)
C35A C36A C37A C32A -0.1(11)
C33A C32A C37A C36A 1.0(15)
C31 C32A C37A C36A -177.8(8)
C47 C42 C43 C44 -1.4(2)
C41 C42 C43 C44 175.76(16)
C42 C43 C44 C45 0.5(3)
C43 C44 C45 C46 0.6(3)
C44 C45 C46 C47 -0.8(3)
C45 C46 C47 C42 -0.1(3)
C43 C42 C47 C46 1.2(2)
C41 C42 C47 C46 -175.95(15)
C57 C52 C53 C54 0.0(11)
C51 C52 C53 C54 -176.1(5)
C52 C53 C54 C55 -1.0(9)
C53 C54 C55 C56 1.3(9)
C54 C55 C56 C57 -0.6(9)
C55 C56 C57 C52 -0.4(9)
C53 C52 C57 C56 0.7(11)
C51 C52 C57 C56 176.5(6)
C57A C52A C53A C54A 3.8(17)
C51 C52A C53A C54A 178.1(10)
C52A C53A C54A C55A -0.3(12)
C53A C54A C55A C56A -3.2(11)
C54A C55A C56A C57A 3.2(10)
C53A C52A C57A C56A -3.7(18)
C51 C52A C57A C56A -178.8(7)
C55A C56A C57A C52A 0.3(12)
